data_1100032
loop_
_publ_author_name
'Lengauer, W.'

_publ_section_title
;
 The crystal structure of \h-Ti~3~N~2-x~: An additonal new phase in the
 Ti-N system
;
_journal_name_full 'Journal of the Less-Common Metals'
_journal_page_first 127
_journal_page_last 134
_journal_paper_doi 10.1016/0022-5088(86)90087-1
_journal_volume 125
_journal_year 1986
_chemical_formula_structural 'Ti3 N1.29'
_chemical_formula_sum 'N1.29 Ti3'
_chemical_name_systematic 'Titanium nitride (3/1.29) - \h'
_space_group_IT_number 166
_symmetry_cell_setting trigonal
_symmetry_space_group_name_Hall '-R 3 2"'
_symmetry_space_group_name_H-M 'R -3 m :H'
_cell_angle_alpha 90
_cell_angle_beta 90
_cell_angle_gamma 120
_cell_formula_units_Z 3
_cell_length_a 2.9809(4)
_cell_length_b 2.9809(4)
_cell_length_c 21.6642(85)
_cell_volume 170.5
_refine_ls_R_factor_all 0.117
_cod_original_sg_symbol_H-M 'R -3 m H'
_cod_database_code 1100032

loop_
_symmetry_equiv_pos_as_xyz
x,y,z
-y,x-y,z
y-x,-x,z
-y,-x,z
x,x-y,z
y-x,y,z
-x,-y,-z
y,y-x,-z
x-y,x,-z
y,x,-z
-x,y-x,-z
x-y,-y,-z
1/3+x,2/3+y,2/3+z
2/3+x,1/3+y,1/3+z
1/3-y,2/3+x-y,2/3+z
2/3-y,1/3+x-y,1/3+z
1/3-x+y,2/3-x,2/3+z
2/3-x+y,1/3-x,1/3+z
1/3-y,2/3-x,2/3+z
2/3-y,1/3-x,1/3+z
1/3+x,2/3+x-y,2/3+z
2/3+x,1/3+x-y,1/3+z
1/3-x+y,2/3+y,2/3+z
2/3-x+y,1/3+y,1/3+z
1/3-x,2/3-y,2/3-z
2/3-x,1/3-y,1/3-z
1/3+y,2/3-x+y,2/3-z
2/3+y,1/3-x+y,1/3-z
1/3+x-y,2/3+x,2/3-z
2/3+x-y,1/3+x,1/3-z
1/3+y,2/3+x,2/3-z
2/3+y,1/3+x,1/3-z
1/3-x,2/3-x+y,2/3-z
2/3-x,1/3-x+y,1/3-z
1/3+x-y,2/3-y,2/3-z
2/3+x-y,1/3-y,1/3-z

loop_
_atom_site_label
_atom_site_type_symbol
_atom_site_symmetry_multiplicity
_atom_site_Wyckoff_symbol
_atom_site_fract_x
_atom_site_fract_y
_atom_site_fract_z
_atom_site_occupancy
_atom_site_attached_hydrogens
_atom_site_calc_flag
Ti1 Ti0 6 c 0. 0. 0.2222 1. 0 d
Ti2 Ti0 3 a 0. 0. 0. 1. 0 d
N1 N0 6 c 0. 0. 0.3889 0.43 0 d
N2 N0 3 b 0. 0. 0.5 0.43 0 d

loop_
_atom_type_symbol
_atom_type_oxidation_number
Ti0 0.000
N0 0.000
